data_4319683
loop_
_publ_author_name
'Fu Qiang Huang'
'James A. Ibers'

_publ_section_title
;
 New Layered Materials: Syntheses, Structures, and Optical Properties of
 K2TiCu2S4, Rb2TiCu2S4, Rb2TiAg2S4, Cs2TiAg2S4, and Cs2TiCu2Se4
;
_journal_name_full 'Inorganic Chemistry'
_journal_page_first 2602
_journal_page_last 2607
_journal_paper_doi 10.1021/ic001346d
_journal_volume 40
_journal_year 2001
_chemical_formula_sum 'Cs2 Cu2 Se4 Ti'
_chemical_formula_weight 756.64
_chemical_name_systematic
; 
 ? 
;
_space_group_IT_number 132
_symmetry_cell_setting tetragonal
_symmetry_space_group_name_Hall '-P 4c 2c'
_symmetry_space_group_name_H-M 'P 42/m c m'
_atom_sites_solution_hydrogens geom
_atom_sites_solution_primary direct
_atom_sites_solution_secondary difmap
_audit_creation_method SHELXL-97
_cell_angle_alpha 90.00
_cell_angle_beta 90.00
_cell_angle_gamma 90.00
_cell_formula_units_Z 2
_cell_length_a 5.852(2)
_cell_length_b 5.852(2)
_cell_length_c 14.234(5)
_cell_measurement_temperature 153(2)
_cell_volume 487.5(3)
_computing_cell_refinement 'SMART version 5.054 (Bruker, 2000)'
_computing_data_collection 'SMART version 5.054 (Bruker, 2000)'
_computing_data_reduction 'SAINT-Plus version 6.02A (Bruker, 2000)'
_computing_molecular_graphics 'SHELXTL-97 (Sheldrick, 1997)'
_computing_publication_material 'SHELXTL-97 (Sheldrick, 1997)'
_computing_structure_refinement 'SHELXL-97 (Sheldrick, 1997)'
_computing_structure_solution 'SHELXS-97 (Sheldrick, 1990)'
_diffrn_ambient_temperature 153(2)
_diffrn_measured_fraction_theta_full 0.986
_diffrn_measured_fraction_theta_max 0.986
_diffrn_measurement_device_type 'Bruker Smart 1000 CDD'
_diffrn_measurement_method \w
_diffrn_radiation_monochromator graphite
_diffrn_radiation_source 'standard-focus sealed tube'
_diffrn_radiation_type MoK\a
_diffrn_radiation_wavelength 0.71073
_diffrn_reflns_av_R_equivalents 0.0510
_diffrn_reflns_av_sigmaI/netI 0.0188
_diffrn_reflns_limit_h_max 7
_diffrn_reflns_limit_h_min -7
_diffrn_reflns_limit_k_max 7
_diffrn_reflns_limit_k_min -7
_diffrn_reflns_limit_l_max 18
_diffrn_reflns_limit_l_min -19
_diffrn_reflns_number 4009
_diffrn_reflns_theta_full 28.54
_diffrn_reflns_theta_max 28.54
_diffrn_reflns_theta_min 2.86
_diffrn_standards_decay_% <2
_diffrn_standards_interval_count none
_diffrn_standards_interval_time none
_diffrn_standards_number none
_exptl_absorpt_coefficient_mu 27.336
_exptl_absorpt_correction_T_max 0.315
_exptl_absorpt_correction_T_min 0.067
_exptl_absorpt_correction_type numerical
_exptl_absorpt_process_details 'face indexed'
_exptl_crystal_colour orange-red
_exptl_crystal_density_diffrn 5.156
_exptl_crystal_density_meas ?
_exptl_crystal_density_method 'not measured'
_exptl_crystal_description needle
_exptl_crystal_F_000 652
_exptl_crystal_size_max 0.226
_exptl_crystal_size_mid 0.050
_exptl_crystal_size_min 0.050
_refine_diff_density_max 5.209
_refine_diff_density_min -2.381
_refine_diff_density_rms 0.381
_refine_ls_extinction_coef 0.0009(4)
_refine_ls_extinction_expression Fc^*^=kFc[1+0.001xFc^2^\l^3^/sin(2\q)]^-1/4^
_refine_ls_extinction_method SHELXL
_refine_ls_goodness_of_fit_ref 1.630
_refine_ls_hydrogen_treatment mixed
_refine_ls_matrix_type full
_refine_ls_number_parameters 17
_refine_ls_number_reflns 365
_refine_ls_number_restraints 0
_refine_ls_restrained_S_all 1.630
_refine_ls_R_factor_all 0.0362
_refine_ls_R_factor_gt 0.0333
_refine_ls_shift/su_max 0.000
_refine_ls_shift/su_mean 0.000
_refine_ls_structure_factor_coef Fsqd
_refine_ls_weighting_details
; calc 
 [1.00000+0.00000exp(0.00(sin\q/\l)^2^)]/ 
   [\s^2^(Fo^2^)+0.0000+0.0000*P+(0.0400P)^2^+0.0000sin\q/\l] 
 where P = 1.00000Fo^2^ + 0.00000Fc^2^ 
;
_refine_ls_weighting_scheme calc
_refine_ls_wR_factor_gt 0.0922
_refine_ls_wR_factor_ref 0.0935
_reflns_number_gt 319
_reflns_number_total 365
_reflns_threshold_expression >2sigma(I)
_cod_data_source_file ic001346d_3.cif
_cod_data_source_block csticuse
_cod_depositor_comments
;
The following automatic conversions were performed:

'_exptl_crystal_density_meas' value 'not measured' was changed to '?'
- the value is perceived as not measured.

Automatic conversion script
Id: cif_fix_values 3008 2015-01-20 13:52:24Z robertas 
;
_cod_original_cell_volume 487.4(3)
_cod_database_code 4319683

loop_
_symmetry_equiv_pos_as_xyz
'x, y, z'
'-x, -y, z'
'-y, x, z+1/2'
'y, -x, z+1/2'
'-x, y, -z+1/2'
'x, -y, -z+1/2'
'y, x, -z'
'-y, -x, -z'
'-x, -y, -z'
'x, y, -z'
'y, -x, -z-1/2'
'-y, x, -z-1/2'
'x, -y, z-1/2'
'-x, y, z-1/2'
'-y, -x, z'
'y, x, z'

loop_
_atom_site_label
_atom_site_type_symbol
_atom_site_fract_x
_atom_site_fract_y
_atom_site_fract_z
_atom_site_U_iso_or_equiv
_atom_site_adp_type
_atom_site_occupancy
_atom_site_symmetry_multiplicity
_atom_site_calc_flag
_atom_site_refinement_flags
_atom_site_disorder_assembly
_atom_site_disorder_group
Cs Cs 0.23966(6) 0.23966(6) 0.0000 0.0129(3) Uani 1 4 d S . .
Ti Ti 0.5000 0.5000 0.2500 0.0090(5) Uani 1 8 d S . .
Cu Cu 0.0000 0.5000 0.2500 0.0126(4) Uani 1 4 d S . .
Se Se 0.26049(7) 0.26049(7) 0.34500(7) 0.0093(3) Uani 1 2 d S . .

loop_
_atom_site_aniso_label
_atom_site_aniso_U_11
_atom_site_aniso_U_22
_atom_site_aniso_U_33
_atom_site_aniso_U_23
_atom_site_aniso_U_13
_atom_site_aniso_U_12
Cs 0.0133(3) 0.0133(3) 0.0121(5) 0.000 0.000 -0.00044(15)
Ti 0.0086(6) 0.0086(6) 0.0097(9) 0.000 0.000 0.000
Cu 0.0101(5) 0.0138(5) 0.0139(6) 0.000 0.000 0.000
Se 0.0093(4) 0.0093(4) 0.0094(5) 0.00137(13) 0.00137(13) 0.00051(15)

loop_
_atom_type_symbol
_atom_type_description
_atom_type_scat_dispersion_real
_atom_type_scat_dispersion_imag
_atom_type_scat_source
Ti Ti 0.2776 0.4457 'International Tables Vol C Tables 4.2.6.8 and 6.1.1.4'
Cu Cu 0.3201 1.2651 'International Tables Vol C Tables 4.2.6.8 and 6.1.1.4'
Se Se -0.0929 2.2259 'International Tables Vol C Tables 4.2.6.8 and 6.1.1.4'
Cs Cs -0.3680 2.1192 'International Tables Vol C Tables 4.2.6.8 and 6.1.1.4'

loop_
_geom_angle_atom_site_label_1
_geom_angle_atom_site_label_2
_geom_angle_atom_site_label_3
_geom_angle
_geom_angle_site_symmetry_1
_geom_angle_site_symmetry_3
_geom_angle_publ_flag
Se Cs Se 65.46(2) 11_566 12_656 ?
Se Cs Se 74.00(4) 11_566 4_564 ?
Se Cs Se 108.01(3) 12_656 4_564 ?
Se Cs Se 108.01(3) 11_566 3_654 ?
Se Cs Se 74.00(4) 12_656 3_654 ?
Se Cs Se 65.46(2) 4_564 3_654 ?
Se Cs Se 111.228(19) 11_566 3_554 ?
Se Cs Se 176.19(2) 12_656 3_554 ?
Se Cs Se 68.774(19) 4_564 3_554 ?
Se Cs Se 105.88(4) 3_654 3_554 ?
Se Cs Se 176.19(2) 11_566 4_554 ?
Se Cs Se 111.228(19) 12_656 4_554 ?
Se Cs Se 105.88(4) 4_564 4_554 ?
Se Cs Se 68.774(19) 3_654 4_554 ?
Se Cs Se 72.01(3) 3_554 4_554 ?
Se Cs Se 68.774(19) 11_566 12_556 ?
Se Cs Se 105.88(4) 12_656 12_556 ?
Se Cs Se 111.228(19) 4_564 12_556 ?
Se Cs Se 176.19(2) 3_654 12_556 ?
Se Cs Se 73.97(4) 3_554 12_556 ?
Se Cs Se 114.52(2) 4_554 12_556 ?
Se Cs Se 105.88(4) 11_566 11_556 ?
Se Cs Se 68.774(19) 12_656 11_556 ?
Se Cs Se 176.19(2) 4_564 11_556 ?
Se Cs Se 111.228(19) 3_654 11_556 ?
Se Cs Se 114.52(2) 3_554 11_556 ?
Se Cs Se 73.97(4) 4_554 11_556 ?
Se Cs Se 72.01(3) 12_556 11_556 ?
Se Cs Cs 125.996(15) 11_566 9 ?
Se Cs Cs 125.996(15) 12_656 9 ?
Se Cs Cs 125.996(15) 4_564 9 ?
Se Cs Cs 125.996(15) 3_654 9 ?
Se Cs Cs 57.259(11) 3_554 9 ?
Se Cs Cs 57.259(11) 4_554 9 ?
Se Cs Cs 57.259(11) 12_556 9 ?
Se Cs Cs 57.259(11) 11_556 9 ?
Se Cs Cu 36.476(12) 11_566 . ?
Se Cs Cu 74.89(2) 12_656 . ?
Se Cs Cu 103.66(3) 4_564 . ?
Se Cs Cu 141.23(2) 3_654 . ?
Se Cs Cu 103.64(3) 3_554 . ?
Se Cs Cu 145.754(16) 4_554 . ?
Se Cs Cu 36.472(12) 12_556 . ?
Se Cs Cu 77.68(3) 11_556 . ?
Cs Cs Cu 91.191(7) 9 . ?
Se Cs Cu 74.89(2) 11_566 11_556 ?
Se Cs Cu 36.476(12) 12_656 11_556 ?
Se Cs Cu 141.23(2) 4_564 11_556 ?
Se Cs Cu 103.66(3) 3_654 11_556 ?
Se Cs Cu 145.754(16) 3_554 11_556 ?
Se Cs Cu 103.64(3) 4_554 11_556 ?
Se Cs Cu 77.68(3) 12_556 11_556 ?
Se Cs Cu 36.472(12) 11_556 11_556 ?
Cs Cs Cu 91.191(7) 9 11_556 ?
Cu Cs Cu 60.33(2) . 11_556 ?
Se Cs Cu 103.66(3) 11_566 9_565 ?
Se Cs Cu 141.23(2) 12_656 9_565 ?
Se Cs Cu 36.476(12) 4_564 9_565 ?
Se Cs Cu 74.89(2) 3_654 9_565 ?
Se Cs Cu 36.472(12) 3_554 9_565 ?
Se Cs Cu 77.68(3) 4_554 9_565 ?
Se Cs Cu 103.64(3) 12_556 9_565 ?
Se Cs Cu 145.754(16) 11_556 9_565 ?
Cs Cs Cu 91.191(7) 9 9_565 ?
Cu Cs Cu 119.61(2) . 9_565 ?
Cu Cs Cu 177.618(14) 11_556 9_565 ?
Se Ti Se 108.52(3) 2_665 11_566 ?
Se Ti Se 111.40(5) 2_665 . ?
Se Ti Se 108.52(3) 11_566 . ?
Se Ti Se 108.52(3) 2_665 12_656 ?
Se Ti Se 111.40(5) 11_566 12_656 ?
Se Ti Se 108.52(3) . 12_656 ?
Se Ti Cu 125.741(13) 2_665 . ?
Se Ti Cu 54.259(13) 11_566 . ?
Se Ti Cu 54.259(13) . . ?
Se Ti Cu 125.741(13) 12_656 . ?
Se Ti Cu 54.259(13) 2_665 11_566 ?
Se Ti Cu 54.259(13) 11_566 11_566 ?
Se Ti Cu 125.741(13) . 11_566 ?
Se Ti Cu 125.741(13) 12_656 11_566 ?
Cu Ti Cu 90.0 . 11_566 ?
Se Ti Cu 125.741(13) 2_665 11_556 ?
Se Ti Cu 125.741(13) 11_566 11_556 ?
Se Ti Cu 54.259(13) . 11_556 ?
Se Ti Cu 54.259(13) 12_656 11_556 ?
Cu Ti Cu 90.0 . 11_556 ?
Cu Ti Cu 180.0 11_566 11_556 ?
Se Ti Cu 54.259(13) 2_665 1_655 ?
Se Ti Cu 125.741(13) 11_566 1_655 ?
Se Ti Cu 125.741(13) . 1_655 ?
Se Ti Cu 54.259(13) 12_656 1_655 ?
Cu Ti Cu 180.0 . 1_655 ?
Cu Ti Cu 90.0 11_566 1_655 ?
Cu Ti Cu 90.0 11_556 1_655 ?
Se Ti Cs 155.50(3) 2_665 . ?
Se Ti Cs 61.18(2) 11_566 . ?
Se Ti Cs 93.11(3) . . ?
Se Ti Cs 61.18(2) 12_656 . ?
Cu Ti Cs 68.517(9) . . ?
Cu Ti Cs 111.483(9) 11_566 . ?
Cu Ti Cs 68.517(9) 11_556 . ?
Cu Ti Cs 111.483(9) 1_655 . ?
Se Ti Cs 61.18(2) 2_665 11_566 ?
Se Ti Cs 93.11(3) 11_566 11_566 ?
Se Ti Cs 61.18(2) . 11_566 ?
Se Ti Cs 155.50(3) 12_656 11_566 ?
Cu Ti Cs 68.517(9) . 11_566 ?
Cu Ti Cs 68.517(9) 11_566 11_566 ?
Cu Ti Cs 111.483(9) 11_556 11_566 ?
Cu Ti Cs 111.483(9) 1_655 11_566 ?
Cs Ti Cs 137.033(18) . 11_566 ?
Se Ti Cs 61.18(2) 2_665 3_655 ?
Se Ti Cs 155.50(3) 11_566 3_655 ?
Se Ti Cs 61.18(2) . 3_655 ?
Se Ti Cs 93.11(3) 12_656 3_655 ?
Cu Ti Cs 111.483(9) . 3_655 ?
Cu Ti Cs 111.483(9) 11_566 3_655 ?
Cu Ti Cs 68.517(9) 11_556 3_655 ?
Cu Ti Cs 68.517(9) 1_655 3_655 ?
Cs Ti Cs 137.033(18) . 3_655 ?
Cs Ti Cs 62.39(3) 11_566 3_655 ?
Se Ti Cs 93.11(3) 2_665 9_665 ?
Se Ti Cs 61.18(2) 11_566 9_665 ?
Se Ti Cs 155.50(3) . 9_665 ?
Se Ti Cs 61.18(2) 12_656 9_665 ?
Cu Ti Cs 111.483(9) . 9_665 ?
Cu Ti Cs 68.517(9) 11_566 9_665 ?
Cu Ti Cs 111.483(9) 11_556 9_665 ?
Cu Ti Cs 68.517(9) 1_655 9_665 ?
Cs Ti Cs 62.39(3) . 9_665 ?
Cs Ti Cs 137.033(18) 11_566 9_665 ?
Cs Ti Cs 137.033(18) 3_655 9_665 ?
Se Cu Se 113.71(5) 12_556 11_566 ?
Se Cu Se 103.90(3) 12_556 2_565 ?
Se Cu Se 110.96(4) 11_566 2_565 ?
Se Cu Se 110.96(4) 12_556 . ?
Se Cu Se 103.90(3) 11_566 . ?
Se Cu Se 113.71(5) 2_565 . ?
Se Cu Ti 128.050(14) 12_556 . ?
Se Cu Ti 51.950(14) 11_566 . ?
Se Cu Ti 128.050(14) 2_565 . ?
Se Cu Ti 51.950(14) . . ?
Se Cu Ti 51.950(14) 12_556 1_455 ?
Se Cu Ti 128.050(14) 11_566 1_455 ?
Se Cu Ti 51.950(14) 2_565 1_455 ?
Se Cu Ti 128.050(14) . 1_455 ?
Ti Cu Ti 180.0 . 1_455 ?
Se Cu Cs 153.155(19) 12_556 11_566 ?
Se Cu Cs 93.03(3) 11_566 11_566 ?
Se Cu Cs 61.81(2) 2_565 11_566 ?
Se Cu Cs 61.78(2) . 11_566 ?
Ti Cu Cs 70.084(9) . 11_566 ?
Ti Cu Cs 109.916(9) 1_455 11_566 ?
Se Cu Cs 61.78(2) 12_556 9_565 ?
Se Cu Cs 61.81(2) 11_566 9_565 ?
Se Cu Cs 93.03(3) 2_565 9_565 ?
Se Cu Cs 153.155(19) . 9_565 ?
Ti Cu Cs 109.916(9) . 9_565 ?
Ti Cu Cs 70.084(9) 1_455 9_565 ?
Cs Cu Cs 136.56(2) 11_566 9_565 ?
Se Cu Cs 61.81(2) 12_556 . ?
Se Cu Cs 61.78(2) 11_566 . ?
Se Cu Cs 153.155(19) 2_565 . ?
Se Cu Cs 93.03(3) . . ?
Ti Cu Cs 70.084(9) . . ?
Ti Cu Cs 109.916(9) 1_455 . ?
Cs Cu Cs 140.168(19) 11_566 . ?
Cs Cu Cs 60.39(2) 9_565 . ?
Se Cu Cs 93.03(3) 12_556 3 ?
Se Cu Cs 153.155(19) 11_566 3 ?
Se Cu Cs 61.78(2) 2_565 3 ?
Se Cu Cs 61.81(2) . 3 ?
Ti Cu Cs 109.916(9) . 3 ?
Ti Cu Cs 70.084(9) 1_455 3 ?
Cs Cu Cs 60.39(2) 11_566 3 ?
Cs Cu Cs 140.168(19) 9_565 3 ?
Cs Cu Cs 136.56(2) . 3 ?
Ti Se Cu 73.79(2) . 11_556 ?
Ti Se Cu 73.79(2) . . ?
Cu Se Cu 113.56(5) 11_556 . ?
Ti Se Cs 83.83(3) . 11_566 ?
Cu Se Cs 147.11(3) 11_556 11_566 ?
Cu Se Cs 81.74(2) . 11_566 ?
Ti Se Cs 83.83(3) . 3_655 ?
Cu Se Cs 81.74(2) 11_556 3_655 ?
Cu Se Cs 147.11(3) . 3_655 ?
Cs Se Cs 71.99(3) 11_566 3_655 ?
Ti Se Cs 145.553(15) . 3 ?
Cu Se Cs 139.53(2) 11_556 3 ?
Cu Se Cs 81.71(2) . 3 ?
Cs Se Cs 68.772(19) 11_566 3 ?
Cs Se Cs 105.88(4) 3_655 3 ?
Ti Se Cs 145.553(15) . 11_556 ?
Cu Se Cs 81.71(2) 11_556 11_556 ?
Cu Se Cs 139.53(2) . 11_556 ?
Cs Se Cs 105.88(4) 11_566 11_556 ?
Cs Se Cs 68.772(19) 3_655 11_556 ?
Cs Se Cs 65.48(2) 3 11_556 ?

loop_
_geom_bond_atom_site_label_1
_geom_bond_atom_site_label_2
_geom_bond_distance
_geom_bond_site_symmetry_2
_geom_bond_publ_flag
Cs Se 3.6658(12) 11_566 ?
Cs Se 3.6658(12) 12_656 ?
Cs Se 3.6658(12) 4_564 ?
Cs Se 3.6658(12) 3_654 ?
Cs Se 3.6672(11) 3_554 ?
Cs Se 3.6672(11) 4_554 ?
Cs Se 3.6672(11) 12_556 ?
Cs Se 3.6672(11) 11_556 ?
Cs Cs 3.9667(17) 9 ?
Cs Cu 4.1171(11) . ?
Cs Cu 4.1171(11) 11_556 ?
Cs Cu 4.1171(11) 9_565 ?
Ti Se 2.3994(9) 2_665 ?
Ti Se 2.3994(9) 11_566 ?
Ti Se 2.3994(9) . ?
Ti Se 2.3994(9) 12_656 ?
Ti Cu 2.9259(10) . ?
Ti Cu 2.9259(10) 11_566 ?
Ti Cu 2.9259(10) 11_556 ?
Ti Cu 2.9259(10) 1_655 ?
Ti Cs 4.1598(12) 11_566 ?
Ti Cs 4.1598(11) 3_655 ?
Ti Cs 4.1598(12) 9_665 ?
Cu Se 2.4732(9) 12_556 ?
Cu Se 2.4732(9) 11_566 ?
Cu Se 2.4732(9) 2_565 ?
Cu Se 2.4732(9) . ?
Cu Ti 2.9259(10) 1_455 ?
Cu Cs 4.1171(11) 11_566 ?
Cu Cs 4.1171(11) 9_565 ?
Cu Cs 4.1171(11) 3 ?
Se Cu 2.4732(9) 11_556 ?
Se Cs 3.6658(12) 11_566 ?
Se Cs 3.6658(12) 3_655 ?
Se Cs 3.6672(11) 3 ?
Se Cs 3.6672(11) 11_556 ?
